data_9010186
loop_
_publ_author_name
'Nestola, F.'
'Rotiroti, N.'
'Bruno, M.'
'Tribaudino, M.'
'van Smaalen, S.'
'Ohashi, H.'
'Redhammer, G. J.'

_publ_section_title
;
 Low-temperature behavior of NaGaSi2O6
 Sample: T = 295 K
;
_journal_name_full 'American Mineralogist'
_journal_page_first 560
_journal_page_last 569
_journal_paper_doi 10.2138/am.2007.2304
_journal_volume 92
_journal_year 2007
_chemical_formula_structural NaGaSi2O6
_chemical_formula_sum 'Ga Na O6 Si2'
_space_group_IT_number 15
_symmetry_space_group_name_Hall '-C 2yc'
_symmetry_space_group_name_H-M 'C 1 2/c 1'
_cell_angle_alpha 90
_cell_angle_beta 107.629
_cell_angle_gamma 90
_cell_length_a 9.5531
_cell_length_b 8.6983
_cell_length_c 5.2684
_cell_formula_units_Z 4
_cell_volume 417.222
_database_code_amcsd 0004307
_diffrn_ambient_temperature 295
_exptl_crystal_density_diffrn 3.898
_cod_original_formula_sum 'Na Ga Si2 O6'
_cod_database_code 9010186
_amcsd_formula_title NaGaSi2O6

loop_
_space_group_symop_operation_xyz
x,y,z
1/2+x,1/2+y,z
x,-y,1/2+z
1/2+x,1/2-y,1/2+z
-x,y,1/2-z
1/2-x,1/2+y,1/2-z
-x,-y,-z
1/2-x,1/2-y,-z

loop_
_atom_site_label
_atom_site_fract_x
_atom_site_fract_y
_atom_site_fract_z
_atom_site_U_iso_or_equiv
Na 0.00000 0.30038 0.25000 0.01080
Ga 0.00000 0.90189 0.25000 0.00348
Si 0.29116 0.09112 0.23220 0.00314
O1 0.11188 0.07804 0.13365 0.00440
O2 0.35874 0.25894 0.30170 0.00620
O3 0.35265 0.00957 0.00787 0.00550

loop_
_cod_related_entry_id
_cod_related_entry_database
_cod_related_entry_code
1 AMCSD 0004307
